data_7222827
loop_
_publ_author_name
'von Benda, H.'
'von Benda, K.'

_publ_section_title
;
 Zur Polymorphie des Na2 S2 O3
;
_journal_name_full
;
Zeitschrift fuer Naturforschung, Teil B. Anorganische Chemie, Organische 
Chemie (33,1978-41,1986)
;
_journal_page_first 957
_journal_page_last 968
_journal_volume 34
_journal_year 1979
_chemical_formula_sum 'Na2 O3 S2'
_chemical_name_systematic 'Na2 (S2 O3)'
_space_group_IT_number 143
_symmetry_space_group_name_Hall 'P 3'
_symmetry_space_group_name_H-M 'P 3'
_cell_angle_alpha 90
_cell_angle_beta 90
_cell_angle_gamma 120
_cell_formula_units_Z 3
_cell_length_a 8.7287
_cell_length_b 8.7287
_cell_length_c 5.476
_cell_volume 361.321
_citation_journal_id_ASTM ZNBAD2
_cod_data_source_file vonBenda_ZNBAD2_1979_186.cif
_cod_data_source_block Na2O3S2
_cod_database_code 7222827

loop_
_symmetry_equiv_pos_as_xyz
x,y,z
-y,x-y,z
-x+y,-x,z

loop_
_atom_site_label
_atom_site_type_symbol
_atom_site_fract_x
_atom_site_fract_y
_atom_site_fract_z
_atom_site_occupancy
_atom_site_U_iso_or_equiv
O9 O-2 0.5 0.75 0.74 0.25 0.0
S2 S+2 0 0 0.64 1 0.0
S8 S+2 0.3333 0.6667 0.4 0.5 0.0
S9 S+2 0.3333 0.6667 0.04 0.5 0.0
O8 O-2 0.57 0.43 0.5 0.25 0.0
O5 O-2 0.43 0.57 0.74 0.25 0.0
S5 S+2 0.3333 0.6667 0.96 0.5 0.0
O1 O-2 0.095 0.19 0.1 0.25 0.0
S4 S+2 0.3333 0.6667 0.6 0.5 0.0
O3 O-2 0.19 0.095 0.1 0.25 0.0
Na7 Na+1 0.8333 0.6667 0.68 0.2222 0.0
S6 S+2 0.3333 0.6667 0.28 1 0.0
Na9 Na+1 0.5 0.5 0 0.2222 0.0
S3 S+2 0 0 0.36 0.5 0.0
Na5 Na+1 0.6667 0.6667 0.5 0.2222 0.0
Na4 Na+1 0.6667 0.6667 0.8 0.2222 0.0
Na3 Na+1 0.3333 0.3333 0.18 0.2222 0.0
S1 S+2 0 0 0 1 0.0
Na6 Na+1 0.6667 0.6667 0.18 0.2222 0.0
O10 O-2 0.5 0.75 0.5 0.25 0.0
Na8 Na+1 0.6667 0.8333 0.3 0.2222 0.0
O2 O-2 0.095 0.19 0.9 0.25 0.0
O12 O-2 0.75 0.5 0.5 0.25 0.0
Na1 Na+1 0.3333 0.3333 0.8 0.2222 0.0
Na2 Na+1 0.3333 0.3333 0.5 0.2222 0.0
O7 O-2 0.57 0.43 0.18 0.25 0.0
S7 S+2 0.3333 0.6667 0.64 0.5 0.0
O11 O-2 0.75 0.5 0.18 0.25 0.0
O4 O-2 0.19 0.095 0.9 0.25 0.0
O6 O-2 0.43 0.57 0.5 0.25 0.0
